data_7716654
loop_
_publ_author_name
'da Silveira, Cleverton O. C.'
'Oliveira, Willian X. C.'
'da Silva J&#xfa;nior, Eufr&#xe2;nio N'
'Alvarenga, Meiry E.'
'Martins, Felipe T.'
'Gatto, Claudia C.'
'Pinheiro, Carlos B.'
'Pedroso, Emerson F.'
'Silva, J&#xfa;lia P O'
'Marques, Lippy F.'
'Santos, Moliria V.'
'Torres, Francisco R.'
'Euclides, Rividy'
'Freire, Ricardo O.'
'Nunes, Wallace C.'
'de Almeida, Adriele A.'
'Knobel, Marcelo'
'Pereira, Cynthia L. M.'

_publ_section_title
;
 Photoluminescence and magnetic properties of isostructural europium(III),
 gadolinium(III) and terbium(III) oxamate-based coordination polymers.
;
_journal_issue 36
_journal_name_full 'Dalton transactions (Cambridge, England : 2003)'
_journal_page_first 14995
_journal_page_last 15009
_journal_paper_doi 10.1039/d4dt01290a
_journal_volume 53
_journal_year 2024
_chemical_formula_moiety 'C28 H30 N3 O11 S2 Tb, H2 O'
_chemical_formula_sum 'C28 H32 N3 O12 S2 Tb'
_chemical_formula_weight 825.60
_space_group_crystal_system monoclinic
_space_group_IT_number 14
_space_group_name_Hall '-P 2yn'
_space_group_name_H-M_alt 'P 1 21/n 1'
_atom_sites_solution_hydrogens mixed
_atom_sites_solution_primary iterative
_audit_creation_date 2024-03-19
_audit_creation_method
;
Olex2 1.5
(compiled 2023.03.06 svn.rbb2c1857 for OlexSys, GUI svn.r6748)
;
_audit_update_record
;
2024-03-20 deposited with the CCDC.	2024-07-17 downloaded from the CCDC.
;
_cell_angle_alpha 90
_cell_angle_beta 107.014(2)
_cell_angle_gamma 90
_cell_formula_units_Z 4
_cell_length_a 16.6620(9)
_cell_length_b 9.4363(5)
_cell_length_c 21.8972(13)
_cell_measurement_reflns_used 3745
_cell_measurement_temperature 296(2)
_cell_measurement_theta_max 21.52
_cell_measurement_theta_min 2.55
_cell_volume 3292.2(3)
_computing_cell_refinement 'SAINT V8.40B (?, 2016)'
_computing_data_reduction 'SAINT V8.40B (?, 2016)'
_computing_molecular_graphics 'Olex2 1.5 (Dolomanov et al., 2009)'
_computing_publication_material 'Olex2 1.5 (Dolomanov et al., 2009)'
_computing_structure_refinement 'SHELXL 2018/3 (Sheldrick, 2015)'
_computing_structure_solution 'olex2.solve 1.5 (Bourhis et al., 2015)'
_diffrn_ambient_temperature 296.15
_diffrn_detector 'CCD area detector'
_diffrn_detector_area_resol_mean 7.9
_diffrn_detector_type 'Bruker SMART CCD 1K area detector'
_diffrn_measured_fraction_theta_full 1.000
_diffrn_measured_fraction_theta_max 1.000
_diffrn_measurement_device 'three-circle diffractometer'
_diffrn_measurement_device_type 'Bruker SMART CCD 1K area detector'
_diffrn_measurement_method '\w scans'
_diffrn_radiation_monochromator graphite
_diffrn_radiation_probe x-ray
_diffrn_radiation_type MoK\a
_diffrn_radiation_wavelength 0.71073
_diffrn_reflns_av_R_equivalents 0.1263
_diffrn_reflns_av_unetI/netI 0.0798
_diffrn_reflns_Laue_measured_fraction_full 1.000
_diffrn_reflns_Laue_measured_fraction_max 1.000
_diffrn_reflns_limit_h_max 19
_diffrn_reflns_limit_h_min -19
_diffrn_reflns_limit_k_max 11
_diffrn_reflns_limit_k_min -11
_diffrn_reflns_limit_l_max 26
_diffrn_reflns_limit_l_min -26
_diffrn_reflns_number 74553
_diffrn_reflns_point_group_measured_fraction_full 1.000
_diffrn_reflns_point_group_measured_fraction_max 1.000
_diffrn_reflns_theta_full 25.000
_diffrn_reflns_theta_max 25.039
_diffrn_reflns_theta_min 1.819
_diffrn_source 'sealed X-ray tube'
_diffrn_source_current 0.6
_diffrn_source_power 0.03
_diffrn_source_target Mo
_diffrn_source_voltage 50.0
_diffrn_standards_number 0
_exptl_absorpt_coefficient_mu 2.339
_exptl_absorpt_correction_T_max 1.0000
_exptl_absorpt_correction_T_min 0.8275
_exptl_absorpt_correction_type multi-scan
_exptl_absorpt_process_details
;
SADABS-2016/2 (Bruker,2016/2) was used for absorption correction.
wR2(int) was 0.1265 before and 0.0828 after correction.
The Ratio of minimum to maximum transmission is 0.8275.
The \l/2 correction factor is Not present.
;
_exptl_crystal_colour colourless
_exptl_crystal_density_diffrn 1.666
_exptl_crystal_description block
_exptl_crystal_F_000 1656
_exptl_crystal_preparation 'Magnetic properties'
_exptl_crystal_size_max 0.350
_exptl_crystal_size_mid 0.27
_exptl_crystal_size_min 0.12
_refine_diff_density_max 1.472
_refine_diff_density_min -0.977
_refine_diff_density_rms 0.129
_refine_ls_extinction_method none
_refine_ls_goodness_of_fit_ref 1.087
_refine_ls_hydrogen_treatment mixed
_refine_ls_matrix_type full
_refine_ls_number_parameters 414
_refine_ls_number_reflns 5814
_refine_ls_number_restraints 0
_refine_ls_restrained_S_all 1.087
_refine_ls_R_factor_all 0.0720
_refine_ls_R_factor_gt 0.0408
_refine_ls_shift/su_max 0.002
_refine_ls_shift/su_mean 0.000
_refine_ls_structure_factor_coef Fsqd
_refine_ls_weighting_details 'w=1/[\s^2^(Fo^2^)+(0.0339P)^2^+1.1074P] where P=(Fo^2^+2Fc^2^)/3'
_refine_ls_weighting_scheme calc
_refine_ls_wR_factor_gt 0.0856
_refine_ls_wR_factor_ref 0.0921
_reflns_Friedel_coverage 0.000
_reflns_number_gt 4127
_reflns_number_total 5814
_reflns_threshold_expression 'I > 2\s(I)'
_cod_data_source_file d4dt01290a2.cif
_cod_data_source_block mo_cintiatbanisidina_0m_a
_cod_depositor_comments 'Adding full bibliography for 7716652--7716654.cif.'
_cod_database_code 7716654
_shelx_space_group_comment
;
The symmetry employed for this shelxl refinement is uniquely defined
by the following loop, which should always be used as a source of
symmetry information in preference to the above space-group names.
They are only intended as comments.
;
_olex2_refinement_description
;
1. Fixed Uiso
 At 1.2 times of:
  All C(H) groups, All N(H) groups
 At 1.5 times of:
  All C(H,H,H) groups, All O(H,H) groups
2.a Free rotating group:
 O12(H12A,H12B)
2.b Aromatic/amide H refined with riding coordinates:
 N3(H3), N2(H2), C24(H24), C8(H8), C7(H7), C4(H4), C20(H20), C6(H6), C23(H23),
 C16(H16), C15(H15), C14(H14), C13(H13), C12(H12), C5(H5), C21(H21), C22(H22)
2.c Fitted hexagon refined as free rotating group:
 C11(C16,C15,C14,C13,C12)
2.d Idealised Me refined as rotating group:
 C28(H28A,H28B,H28C), C26(H26A,H26B,H26C), C25(H25A,H25B,H25C), C27(H27A,H27B,
 H27C)
;
_smtbx_masks_void_probe_radius 1.2
_smtbx_masks_void_truncation_radius 1.2
_olex2_submission_special_instructions 'No special instructions were received'

loop_
_space_group_symop_operation_xyz
'x, y, z'
'-x+1/2, y+1/2, -z+1/2'
'-x, -y, -z'
'x-1/2, -y-1/2, z-1/2'

loop_
_atom_site_label
_atom_site_type_symbol
_atom_site_fract_x
_atom_site_fract_y
_atom_site_fract_z
_atom_site_U_iso_or_equiv
_atom_site_adp_type
_atom_site_occupancy
_atom_site_site_symmetry_order
_atom_site_calc_flag
_atom_site_refinement_flags_posn
_atom_site_refinement_flags_adp
_atom_site_refinement_flags_occupancy
_atom_site_disorder_assembly
_atom_site_disorder_group
Tb01 Tb 0.39688(2) 0.22051(3) 0.26001(2) 0.02074(10) Uani 1 1 d . . . . .
S2 S 0.41483(10) -0.15672(16) 0.28867(8) 0.0416(4) Uani 1 1 d . . . . .
S1 S 0.29958(12) 0.02235(17) 0.11666(8) 0.0501(5) Uani 1 1 d . . . . .
O9 O 0.1720(2) -0.0532(3) 0.22401(16) 0.0248(9) Uani 1 1 d . . . . .
O1 O 0.3993(2) 0.2406(3) 0.37208(16) 0.0218(9) Uani 1 1 d . . . . .
O2 O 0.5093(2) 0.3752(4) 0.32782(17) 0.0278(9) Uani 1 1 d . . . . .
O8 O 0.2055(2) -0.1759(3) 0.33713(16) 0.0212(9) Uani 1 1 d . . . . .
O7 O 0.2620(2) 0.1222(3) 0.26370(16) 0.0238(9) Uani 1 1 d . . . . .
O4 O 0.5350(2) 0.1462(4) 0.25850(18) 0.0324(10) Uani 1 1 d . . . . .
N3 N 0.2864(3) 0.0105(4) 0.38389(19) 0.0197(10) Uani 1 1 d . . . . .
H3 H 0.307405 0.089468 0.376343 0.024 Uiso 1 1 calc R U . . .
O10 O 0.3713(2) 0.0507(4) 0.17610(17) 0.0338(10) Uani 1 1 d . . . . .
O11 O 0.4283(2) -0.0082(3) 0.31326(17) 0.0288(9) Uani 1 1 d . . . . .
O5 O 0.4627(2) 0.3707(4) 0.19167(17) 0.0307(10) Uani 1 1 d . . . . .
N1 N 0.5689(3) 0.4773(5) 0.4236(3) 0.0251(12) Uani 1 1 d . . . . .
O3 O 0.4413(3) 0.3651(4) 0.4628(2) 0.0488(12) Uani 1 1 d . . . . .
O6 O 0.6591(3) 0.2154(4) 0.2489(2) 0.0519(13) Uani 1 1 d . . . . .
N2 N 0.5872(3) 0.4427(5) 0.1808(2) 0.0366(13) Uani 1 1 d . . . . .
H2 H 0.640325 0.427348 0.194214 0.044 Uiso 1 1 calc R U . . .
C18 C 0.2392(3) -0.0593(5) 0.3342(2) 0.0156(12) Uani 1 1 d . . . . .
C17 C 0.2240(3) 0.0113(5) 0.2676(2) 0.0174(12) Uani 1 1 d . . . . .
C3 C 0.6369(3) 0.5473(5) 0.4104(2) 0.0224(13) Uani 1 1 d . . . . .
C19 C 0.3058(4) -0.0326(5) 0.4492(3) 0.0227(13) Uani 1 1 d . . . . .
C1 C 0.4443(3) 0.3291(6) 0.4096(3) 0.0240(13) Uani 1 1 d . . . . .
C2 C 0.5114(3) 0.3976(5) 0.3837(3) 0.0210(13) Uani 1 1 d . . . . .
O12 O 0.7300(4) -0.0420(6) 0.2913(3) 0.0791(17) Uani 1 1 d G . . . .
H12A H 0.703783 0.031809 0.273945 0.119 Uiso 1 1 d G U . . .
H12B H 0.730431 -0.036597 0.330123 0.119 Uiso 1 1 d G U . . .
C24 C 0.3840(4) -0.0063(6) 0.4897(3) 0.0318(14) Uani 1 1 d . . . . .
H24 H 0.424070 0.037830 0.474224 0.038 Uiso 1 1 calc R U . . .
C8 C 0.6654(4) 0.6741(5) 0.4415(3) 0.0295(14) Uani 1 1 d . . . . .
H8 H 0.638812 0.712263 0.469648 0.035 Uiso 1 1 calc R U . . .
C9 C 0.5837(4) 0.2270(6) 0.2406(3) 0.0313(15) Uani 1 1 d . . . . .
C7 C 0.7327(4) 0.7435(6) 0.4308(3) 0.0386(17) Uani 1 1 d . . . . .
H7 H 0.752254 0.827202 0.452512 0.046 Uiso 1 1 calc R U . . .
C4 C 0.6773(4) 0.4915(6) 0.3683(3) 0.0374(16) Uani 1 1 d . . . . .
H4 H 0.660309 0.405484 0.347890 0.045 Uiso 1 1 calc R U . . .
C10 C 0.5383(4) 0.3559(6) 0.2018(3) 0.0256(13) Uani 1 1 d . . . . .
C20 C 0.2453(4) -0.0982(6) 0.4717(3) 0.0396(16) Uani 1 1 d . . . . .
H20 H 0.191837 -0.116858 0.444772 0.047 Uiso 1 1 calc R U . . .
C6 C 0.7712(4) 0.6903(6) 0.3883(3) 0.0415(17) Uani 1 1 d . . . . .
H6 H 0.816122 0.737845 0.380567 0.050 Uiso 1 1 calc R U . . .
C23 C 0.4041(4) -0.0442(6) 0.5529(3) 0.0439(18) Uani 1 1 d . . . . .
H23 H 0.457410 -0.025053 0.580005 0.053 Uiso 1 1 calc R U . . .
C11 C 0.5600(3) 0.5577(4) 0.1387(2) 0.0413(17) Uani 1 1 d G . . . .
C16 C 0.4884(3) 0.5454(5) 0.0869(3) 0.076(3) Uani 1 1 d G . . . .
H16 H 0.455876 0.463643 0.081706 0.091 Uiso 1 1 calc R U . . .
C15 C 0.4652(3) 0.6553(7) 0.0430(2) 0.100(3) Uani 1 1 d G . . . .
H15 H 0.417242 0.647040 0.008383 0.120 Uiso 1 1 calc R U . . .
C14 C 0.5138(5) 0.7775(6) 0.0508(3) 0.109(4) Uani 1 1 d G . . . .
H14 H 0.498263 0.850993 0.021422 0.131 Uiso 1 1 calc R U . . .
C13 C 0.5854(4) 0.7898(4) 0.1026(4) 0.114(4) Uani 1 1 d G . . . .
H13 H 0.617921 0.871551 0.107784 0.137 Uiso 1 1 calc R U . . .
C12 C 0.6086(3) 0.6799(6) 0.1465(3) 0.074(3) Uani 1 1 d G . . . .
H12 H 0.656557 0.688154 0.181108 0.089 Uiso 1 1 calc R U . . .
C5 C 0.7425(4) 0.5657(8) 0.3575(3) 0.0492(18) Uani 1 1 d . . . . .
H5 H 0.768110 0.530368 0.328207 0.059 Uiso 1 1 calc R U . . .
C28 C 0.4234(4) -0.2650(6) 0.3564(3) 0.0460(18) Uani 1 1 d . . . . .
H28A H 0.477014 -0.249900 0.387183 0.069 Uiso 1 1 calc R U . . .
H28B H 0.418135 -0.362726 0.343642 0.069 Uiso 1 1 calc R U . . .
H28C H 0.379620 -0.241000 0.374922 0.069 Uiso 1 1 calc R U . . .
C21 C 0.2676(5) -0.1346(7) 0.5356(3) 0.053(2) Uani 1 1 d . . . . .
H21 H 0.227931 -0.177605 0.551853 0.064 Uiso 1 1 calc R U . . .
C22 C 0.3467(5) -0.1092(6) 0.5760(3) 0.0457(19) Uani 1 1 d . . . . .
H22 H 0.360480 -0.136336 0.618668 0.055 Uiso 1 1 calc R U . . .
C26 C 0.2912(4) -0.1661(6) 0.1151(3) 0.057(2) Uani 1 1 d . . . . .
H26A H 0.344213 -0.206929 0.115654 0.085 Uiso 1 1 calc R U . . .
H26B H 0.249077 -0.195033 0.076938 0.085 Uiso 1 1 calc R U . . .
H26C H 0.275854 -0.197880 0.151779 0.085 Uiso 1 1 calc R U . . .
C25 C 0.3418(5) 0.0451(8) 0.0534(4) 0.082(3) Uani 1 1 d . . . . .
H25A H 0.361541 0.140721 0.053439 0.123 Uiso 1 1 calc R U . . .
H25B H 0.299367 0.026673 0.013838 0.123 Uiso 1 1 calc R U . . .
H25C H 0.387712 -0.019398 0.057987 0.123 Uiso 1 1 calc R U . . .
C27 C 0.5062(6) -0.2068(8) 0.2715(4) 0.090(3) Uani 1 1 d . . . . .
H27A H 0.514703 -0.146672 0.238565 0.135 Uiso 1 1 calc R U . . .
H27B H 0.501242 -0.303465 0.257113 0.135 Uiso 1 1 calc R U . . .
H27C H 0.553015 -0.198110 0.309200 0.135 Uiso 1 1 calc R U . . .
H1 H 0.559(3) 0.496(5) 0.454(2) 0.007(16) Uiso 1 1 d . . . . .

loop_
_atom_site_aniso_label
_atom_site_aniso_U_11
_atom_site_aniso_U_22
_atom_site_aniso_U_33
_atom_site_aniso_U_23
_atom_site_aniso_U_13
_atom_site_aniso_U_12
Tb01 0.02326(17) 0.01855(15) 0.01886(17) -0.00102(12) 0.00375(12) -0.00027(12)
S2 0.0502(11) 0.0250(8) 0.0402(10) -0.0022(8) -0.0014(8) 0.0027(8)
S1 0.0672(14) 0.0402(10) 0.0334(11) -0.0078(8) 0.0001(10) -0.0079(9)
O9 0.033(2) 0.020(2) 0.017(2) -0.0012(16) 0.0006(19) -0.0080(17)
O1 0.026(2) 0.020(2) 0.017(2) 0.0003(16) 0.0020(18) -0.0050(16)
O2 0.033(2) 0.035(2) 0.017(2) -0.0079(18) 0.0095(19) -0.0100(18)
O8 0.027(2) 0.017(2) 0.017(2) 0.0020(15) 0.0005(17) -0.0023(16)
O7 0.024(2) 0.020(2) 0.024(2) 0.0050(16) 0.0021(18) -0.0051(17)
O4 0.029(2) 0.028(2) 0.043(3) 0.0007(19) 0.016(2) 0.0036(18)
N3 0.023(3) 0.020(2) 0.013(3) 0.003(2) 0.000(2) -0.004(2)
O10 0.040(3) 0.028(2) 0.025(2) -0.0151(17) -0.005(2) 0.0025(18)
O11 0.034(2) 0.019(2) 0.031(2) 0.0011(17) 0.0057(19) 0.0055(17)
O5 0.025(2) 0.038(2) 0.028(2) 0.0036(18) 0.008(2) -0.0021(18)
N1 0.028(3) 0.030(3) 0.021(3) -0.005(2) 0.013(3) -0.008(2)
O3 0.062(3) 0.062(3) 0.034(3) -0.029(2) 0.032(2) -0.035(2)
O6 0.026(3) 0.059(3) 0.077(4) 0.019(2) 0.026(3) 0.015(2)
N2 0.027(3) 0.039(3) 0.047(3) 0.006(3) 0.016(3) -0.001(2)
C18 0.017(3) 0.016(3) 0.012(3) -0.001(2) 0.001(2) 0.004(2)
C17 0.020(3) 0.016(3) 0.016(3) -0.001(2) 0.005(3) 0.005(2)
C3 0.024(3) 0.022(3) 0.018(3) 0.003(2) 0.002(3) -0.001(2)
C19 0.035(4) 0.012(3) 0.021(3) -0.004(2) 0.007(3) -0.001(2)
C1 0.026(3) 0.024(3) 0.023(4) -0.001(3) 0.009(3) -0.001(3)
C2 0.023(3) 0.012(3) 0.027(4) -0.003(3) 0.006(3) 0.002(2)
O12 0.061(4) 0.091(4) 0.100(5) 0.048(3) 0.046(4) 0.044(3)
C24 0.033(4) 0.034(4) 0.027(4) -0.002(3) 0.007(3) 0.001(3)
C8 0.034(4) 0.024(3) 0.030(4) -0.003(3) 0.009(3) -0.004(3)
C9 0.024(4) 0.038(4) 0.034(4) -0.004(3) 0.010(3) 0.008(3)
C7 0.035(4) 0.029(4) 0.050(5) 0.004(3) 0.009(3) -0.012(3)
C4 0.036(4) 0.041(4) 0.035(4) -0.017(3) 0.011(3) -0.003(3)
C10 0.025(4) 0.034(4) 0.020(3) -0.007(3) 0.010(3) -0.006(3)
C20 0.042(4) 0.046(4) 0.033(4) 0.000(3) 0.013(3) -0.010(3)
C6 0.031(4) 0.042(4) 0.051(5) 0.008(3) 0.012(4) -0.013(3)
C23 0.059(5) 0.044(4) 0.024(4) 0.001(3) 0.003(4) 0.010(3)
C11 0.045(4) 0.043(4) 0.050(5) 0.004(3) 0.036(4) 0.000(3)
C16 0.071(6) 0.081(6) 0.077(6) 0.035(5) 0.024(5) -0.001(5)
C15 0.089(7) 0.127(8) 0.093(8) 0.066(7) 0.042(6) 0.021(7)
C14 0.117(9) 0.085(7) 0.164(12) 0.058(7) 0.104(9) 0.031(7)
C13 0.110(9) 0.053(6) 0.204(13) 0.035(7) 0.084(9) -0.005(6)
C12 0.072(6) 0.049(5) 0.116(8) 0.007(5) 0.052(6) -0.010(4)
C5 0.037(4) 0.082(5) 0.034(4) -0.005(4) 0.019(3) -0.009(4)
C28 0.046(4) 0.022(3) 0.065(5) 0.014(3) 0.008(4) 0.006(3)
C21 0.085(6) 0.047(4) 0.037(5) 0.009(3) 0.032(4) -0.011(4)
C22 0.080(6) 0.038(4) 0.013(4) 0.007(3) 0.005(4) 0.017(4)
C26 0.086(6) 0.042(4) 0.034(4) -0.013(3) 0.006(4) -0.029(4)
C25 0.124(8) 0.062(5) 0.063(6) -0.004(4) 0.032(6) -0.019(5)
C27 0.117(8) 0.073(6) 0.107(8) 0.015(5) 0.075(7) 0.044(5)

loop_
_atom_type_symbol
_atom_type_description
_atom_type_scat_dispersion_real
_atom_type_scat_dispersion_imag
_atom_type_scat_source
C C 0.0033 0.0016 'International Tables Vol C Tables 4.2.6.8 and 6.1.1.4'
H H 0.0000 0.0000 'International Tables Vol C Tables 4.2.6.8 and 6.1.1.4'
N N 0.0061 0.0033 'International Tables Vol C Tables 4.2.6.8 and 6.1.1.4'
O O 0.0106 0.0060 'International Tables Vol C Tables 4.2.6.8 and 6.1.1.4'
S S 0.1246 0.1234 'International Tables Vol C Tables 4.2.6.8 and 6.1.1.4'
Tb Tb -0.1723 4.1537 'International Tables Vol C Tables 4.2.6.8 and 6.1.1.4'

loop_
_geom_angle_atom_site_label_1
_geom_angle_atom_site_label_2
_geom_angle_atom_site_label_3
_geom_angle
_geom_angle_site_symmetry_1
_geom_angle_site_symmetry_3
_geom_angle_publ_flag
O9 Tb01 O8 63.77(11) 2 2 ?
O9 Tb01 O5 84.29(11) 2 . ?
O1 Tb01 O9 70.55(11) . 2 ?
O1 Tb01 O2 64.47(11) . . ?
O1 Tb01 O8 128.91(11) . 2 ?
O1 Tb01 O7 75.11(11) . . ?
O1 Tb01 O5 131.74(11) . . ?
O2 Tb01 O9 73.27(11) . 2 ?
O2 Tb01 O8 118.94(11) . 2 ?
O2 Tb01 O5 69.17(12) . . ?
O8 Tb01 O5 65.46(11) 2 . ?
O7 Tb01 O9 81.70(11) . 2 ?
O7 Tb01 O2 137.50(11) . . ?
O7 Tb01 O8 76.86(11) . 2 ?
O7 Tb01 O5 142.20(11) . . ?
O4 Tb01 O9 136.82(12) . 2 ?
O4 Tb01 O1 107.44(12) . . ?
O4 Tb01 O2 67.99(12) . . ?
O4 Tb01 O8 121.14(12) . 2 ?
O4 Tb01 O7 140.90(12) . . ?
O4 Tb01 O11 71.16(12) . . ?
O4 Tb01 O5 64.86(12) . . ?
O10 Tb01 O9 134.26(12) . 2 ?
O10 Tb01 O1 140.52(12) . . ?
O10 Tb01 O2 141.94(12) . . ?
O10 Tb01 O8 71.55(11) . 2 ?
O10 Tb01 O7 79.17(12) . . ?
O10 Tb01 O4 75.54(13) . . ?
O10 Tb01 O11 74.82(12) . . ?
O10 Tb01 O5 86.07(12) . . ?
O11 Tb01 O9 137.20(11) . 2 ?
O11 Tb01 O1 69.55(11) . . ?
O11 Tb01 O2 102.40(11) . . ?
O11 Tb01 O8 138.62(11) . 2 ?
O11 Tb01 O7 73.74(11) . . ?
O11 Tb01 O5 135.17(12) . . ?
O11 S2 C28 105.8(3) . . ?
O11 S2 C27 106.5(3) . . ?
C27 S2 C28 99.4(3) . . ?
O10 S1 C26 103.4(3) . . ?
O10 S1 C25 105.2(3) . . ?
C25 S1 C26 98.9(3) . . ?
C17 O9 Tb01 123.8(3) . 2_545 ?
C1 O1 Tb01 122.6(3) . . ?
C2 O2 Tb01 119.3(3) . . ?
C18 O8 Tb01 120.4(3) . 2_545 ?
C17 O7 Tb01 144.4(3) . . ?
C9 O4 Tb01 122.2(3) . . ?
C18 N3 H3 116.9 . . ?
C18 N3 C19 126.1(4) . . ?
C19 N3 H3 116.9 . . ?
S1 O10 Tb01 134.6(2) . . ?
S2 O11 Tb01 132.0(2) . . ?
C10 O5 Tb01 115.5(3) . . ?
C3 N1 H1 118(4) . . ?
C2 N1 C3 126.8(5) . . ?
C2 N1 H1 115(4) . . ?
C10 N2 H2 116.9 . . ?
C10 N2 C11 126.1(5) . . ?
C11 N2 H2 116.9 . . ?
O8 C18 N3 124.6(4) . . ?
O8 C18 C17 118.4(4) . . ?
N3 C18 C17 117.0(4) . . ?
O9 C17 C18 113.2(4) . . ?
O7 C17 O9 128.0(5) . . ?
O7 C17 C18 118.7(5) . . ?
C8 C3 N1 118.7(5) . . ?
C8 C3 C4 119.2(5) . . ?
C4 C3 N1 122.1(5) . . ?
C24 C19 N3 119.4(5) . . ?
C24 C19 C20 120.2(5) . . ?
C20 C19 N3 120.3(5) . . ?
O1 C1 C2 113.5(5) . . ?
O3 C1 O1 128.5(5) . . ?
O3 C1 C2 117.9(5) . . ?
O2 C2 N1 123.8(5) . . ?
O2 C2 C1 118.8(5) . . ?
N1 C2 C1 117.4(5) . . ?
H12A O12 H12B 104.5 . . ?
C19 C24 H24 119.6 . . ?
C19 C24 C23 120.8(6) . . ?
C23 C24 H24 119.6 . . ?
C3 C8 H8 119.9 . . ?
C7 C8 C3 120.2(6) . . ?
C7 C8 H8 119.9 . . ?
O4 C9 C10 113.1(5) . . ?
O6 C9 O4 129.0(6) . . ?
O6 C9 C10 117.9(5) . . ?
C8 C7 H7 119.8 . . ?
C6 C7 C8 120.5(6) . . ?
C6 C7 H7 119.8 . . ?
C3 C4 H4 120.6 . . ?
C5 C4 C3 118.8(6) . . ?
C5 C4 H4 120.6 . . ?
O5 C10 N2 124.8(5) . . ?
O5 C10 C9 120.1(5) . . ?
N2 C10 C9 115.1(5) . . ?
C19 C20 H20 121.2 . . ?
C21 C20 C19 117.5(6) . . ?
C21 C20 H20 121.2 . . ?
C7 C6 H6 120.5 . . ?
C7 C6 C5 119.0(6) . . ?
C5 C6 H6 120.5 . . ?
C24 C23 H23 119.8 . . ?
C22 C23 C24 120.3(6) . . ?
C22 C23 H23 119.8 . . ?
C16 C11 N2 120.2(4) . . ?
C16 C11 C12 120.0 . . ?
C12 C11 N2 119.6(4) . . ?
C11 C16 H16 120.0 . . ?
C11 C16 C15 120.0 . . ?
C15 C16 H16 120.0 . . ?
C16 C15 H15 120.0 . . ?
C14 C15 C16 120.0 . . ?
C14 C15 H15 120.0 . . ?
C15 C14 H14 120.0 . . ?
C13 C14 C15 120.0 . . ?
C13 C14 H14 120.0 . . ?
C14 C13 H13 120.0 . . ?
C12 C13 C14 120.0 . . ?
C12 C13 H13 120.0 . . ?
C11 C12 H12 120.0 . . ?
C13 C12 C11 120.0 . . ?
C13 C12 H12 120.0 . . ?
C4 C5 H5 118.9 . . ?
C6 C5 C4 122.3(6) . . ?
C6 C5 H5 118.9 . . ?
S2 C28 H28A 109.5 . . ?
S2 C28 H28B 109.5 . . ?
S2 C28 H28C 109.5 . . ?
H28A C28 H28B 109.5 . . ?
H28A C28 H28C 109.5 . . ?
H28B C28 H28C 109.5 . . ?
C20 C21 H21 119.0 . . ?
C22 C21 C20 122.0(6) . . ?
C22 C21 H21 119.0 . . ?
C23 C22 C21 119.2(6) . . ?
C23 C22 H22 120.4 . . ?
C21 C22 H22 120.4 . . ?
S1 C26 H26A 109.5 . . ?
S1 C26 H26B 109.5 . . ?
S1 C26 H26C 109.5 . . ?
H26A C26 H26B 109.5 . . ?
H26A C26 H26C 109.5 . . ?
H26B C26 H26C 109.5 . . ?
S1 C25 H25A 109.5 . . ?
S1 C25 H25B 109.5 . . ?
S1 C25 H25C 109.5 . . ?
H25A C25 H25B 109.5 . . ?
H25A C25 H25C 109.5 . . ?
H25B C25 H25C 109.5 . . ?
S2 C27 H27A 109.5 . . ?
S2 C27 H27B 109.5 . . ?
S2 C27 H27C 109.5 . . ?
H27A C27 H27B 109.5 . . ?
H27A C27 H27C 109.5 . . ?
H27B C27 H27C 109.5 . . ?

loop_
_geom_bond_atom_site_label_1
_geom_bond_atom_site_label_2
_geom_bond_distance
_geom_bond_site_symmetry_2
_geom_bond_publ_flag
Tb01 O9 2.497(3) 2 ?
Tb01 O1 2.450(3) . ?
Tb01 O2 2.493(3) . ?
Tb01 O8 2.504(3) 2 ?
Tb01 O7 2.454(3) . ?
Tb01 O4 2.416(4) . ?
Tb01 O10 2.380(3) . ?
Tb01 O11 2.436(3) . ?
Tb01 O5 2.532(3) . ?
S2 O11 1.495(4) . ?
S2 C28 1.771(6) . ?
S2 C27 1.737(7) . ?
S1 O10 1.511(4) . ?
S1 C26 1.784(6) . ?
S1 C25 1.741(7) . ?
O9 C17 1.244(6) . ?
O1 C1 1.254(6) . ?
O2 C2 1.233(6) . ?
O8 C18 1.244(5) . ?
O7 C17 1.239(6) . ?
O4 C9 1.257(6) . ?
N3 H3 0.8600 . ?
N3 C18 1.318(6) . ?
N3 C19 1.429(6) . ?
O5 C10 1.221(6) . ?
N1 C3 1.413(7) . ?
N1 C2 1.325(7) . ?
N1 H1 0.74(4) . ?
O3 C1 1.228(6) . ?
O6 C9 1.222(7) . ?
N2 H2 0.8600 . ?
N2 C10 1.327(7) . ?
N2 C11 1.411(6) . ?
C18 C17 1.555(7) . ?
C3 C8 1.390(7) . ?
C3 C4 1.393(7) . ?
C19 C24 1.367(7) . ?
C19 C20 1.391(7) . ?
C1 C2 1.535(7) . ?
O12 H12A 0.8502 . ?
O12 H12B 0.8500 . ?
C24 H24 0.9300 . ?
C24 C23 1.374(8) . ?
C8 H8 0.9300 . ?
C8 C7 1.378(8) . ?
C9 C10 1.548(8) . ?
C7 H7 0.9300 . ?
C7 C6 1.370(8) . ?
C4 H4 0.9300 . ?
C4 C5 1.370(8) . ?
C20 H20 0.9300 . ?
C20 C21 1.383(8) . ?
C6 H6 0.9300 . ?
C6 C5 1.370(8) . ?
C23 H23 0.9300 . ?
C23 C22 1.353(8) . ?
C11 C16 1.3900 . ?
C11 C12 1.3900 . ?
C16 H16 0.9300 . ?
C16 C15 1.3900 . ?
C15 H15 0.9300 . ?
C15 C14 1.3900 . ?
C14 H14 0.9300 . ?
C14 C13 1.3900 . ?
C13 H13 0.9300 . ?
C13 C12 1.3900 . ?
C12 H12 0.9300 . ?
C5 H5 0.9300 . ?
C28 H28A 0.9600 . ?
C28 H28B 0.9600 . ?
C28 H28C 0.9600 . ?
C21 H21 0.9300 . ?
C21 C22 1.376(9) . ?
C22 H22 0.9300 . ?
C26 H26A 0.9600 . ?
C26 H26B 0.9600 . ?
C26 H26C 0.9600 . ?
C25 H25A 0.9600 . ?
C25 H25B 0.9600 . ?
C25 H25C 0.9600 . ?
C27 H27A 0.9600 . ?
C27 H27B 0.9600 . ?
C27 H27C 0.9600 . ?

loop_
_geom_hbond_atom_site_label_D
_geom_hbond_atom_site_label_H
_geom_hbond_atom_site_label_A
_geom_hbond_distance_DH
_geom_hbond_distance_HA
_geom_hbond_distance_DA
_geom_hbond_angle_DHA
_geom_hbond_site_symmetry_A
_geom_hbond_publ_flag
N3 H3 O1 0.86 2.11 2.934(5) 159.1 . yes
N2 H2 O6 0.86 2.30 2.685(6) 107.0 . yes
N2 H2 O12 0.86 2.11 2.930(7) 159.3 2_655 yes
C8 H8 O3 0.93 2.38 3.142(7) 139.1 3_666 yes
C28 H28B O9 0.96 2.53 3.374(7) 147.3 2_545 yes
N1 H1 O3 0.74(4) 2.26(5) 2.946(7) 155(5) 3_666 yes
N1 H1 O3 0.74(4) 2.38(5) 2.728(6) 111(4) . yes

loop_
_geom_torsion_atom_site_label_1
_geom_torsion_atom_site_label_2
_geom_torsion_atom_site_label_3
_geom_torsion_atom_site_label_4
_geom_torsion
_geom_torsion_site_symmetry_1
_geom_torsion_site_symmetry_2
_geom_torsion_site_symmetry_3
_geom_torsion_site_symmetry_4
_geom_torsion_publ_flag
Tb01 O9 C17 O7 178.7(4) 2_545 . . . ?
Tb01 O9 C17 C18 -2.6(6) 2_545 . . . ?
Tb01 O1 C1 O3 167.1(5) . . . . ?
Tb01 O1 C1 C2 -13.5(6) . . . . ?
Tb01 O2 C2 N1 179.5(4) . . . . ?
Tb01 O2 C2 C1 0.0(6) . . . . ?
Tb01 O8 C18 N3 172.2(4) 2_545 . . . ?
Tb01 O8 C18 C17 -6.9(6) 2_545 . . . ?
Tb01 O7 C17 O9 -102.3(7) . . . . ?
Tb01 O7 C17 C18 79.1(7) . . . . ?
Tb01 O4 C9 O6 164.0(5) . . . . ?
Tb01 O4 C9 C10 -17.3(6) . . . . ?
Tb01 O5 C10 N2 -166.0(4) . . . . ?
Tb01 O5 C10 C9 15.1(6) . . . . ?
O1 C1 C2 O2 8.7(7) . . . . ?
O1 C1 C2 N1 -170.9(5) . . . . ?
O8 C18 C17 O9 6.3(6) . . . . ?
O8 C18 C17 O7 -174.9(4) . . . . ?
O4 C9 C10 O5 0.2(7) . . . . ?
O4 C9 C10 N2 -178.7(5) . . . . ?
N3 C18 C17 O9 -172.9(4) . . . . ?
N3 C18 C17 O7 5.9(7) . . . . ?
N3 C19 C24 C23 178.8(5) . . . . ?
N3 C19 C20 C21 -178.6(5) . . . . ?
N1 C3 C8 C7 178.6(5) . . . . ?
N1 C3 C4 C5 179.6(6) . . . . ?
O3 C1 C2 O2 -171.9(5) . . . . ?
O3 C1 C2 N1 8.6(7) . . . . ?
O6 C9 C10 O5 179.1(5) . . . . ?
O6 C9 C10 N2 0.1(8) . . . . ?
N2 C11 C16 C15 -175.4(4) . . . . ?
N2 C11 C12 C13 175.5(4) . . . . ?
C18 N3 C19 C24 143.0(5) . . . . ?
C18 N3 C19 C20 -38.3(7) . . . . ?
C3 N1 C2 O2 -1.0(9) . . . . ?
C3 N1 C2 C1 178.5(5) . . . . ?
C3 C8 C7 C6 1.5(9) . . . . ?
C3 C4 C5 C6 2.4(10) . . . . ?
C19 N3 C18 O8 -1.3(8) . . . . ?
C19 N3 C18 C17 177.8(4) . . . . ?
C19 C24 C23 C22 0.4(9) . . . . ?
C19 C20 C21 C22 -0.7(9) . . . . ?
C2 N1 C3 C8 148.8(5) . . . . ?
C2 N1 C3 C4 -32.6(8) . . . . ?
C24 C19 C20 C21 0.0(8) . . . . ?
C24 C23 C22 C21 -1.1(9) . . . . ?
C8 C3 C4 C5 -1.8(9) . . . . ?
C8 C7 C6 C5 -1.0(9) . . . . ?
C7 C6 C5 C4 -0.9(10) . . . . ?
C4 C3 C8 C7 0.0(8) . . . . ?
C10 N2 C11 C16 -40.1(7) . . . . ?
C10 N2 C11 C12 144.5(5) . . . . ?
C20 C19 C24 C23 0.2(8) . . . . ?
C20 C21 C22 C23 1.3(10) . . . . ?
C11 N2 C10 O5 -6.5(9) . . . . ?
C11 N2 C10 C9 172.3(5) . . . . ?
C11 C16 C15 C14 0.0 . . . . ?
C16 C11 C12 C13 0.0 . . . . ?
C16 C15 C14 C13 0.0 . . . . ?
C15 C14 C13 C12 0.0 . . . . ?
C14 C13 C12 C11 0.0 . . . . ?
C12 C11 C16 C15 0.0 . . . . ?
C28 S2 O11 Tb01 -162.8(3) . . . . ?
C26 S1 O10 Tb01 -138.6(3) . . . . ?
C25 S1 O10 Tb01 118.2(4) . . . . ?
C27 S2 O11 Tb01 92.1(4) . . . . ?

loop_
_smtbx_masks_void_nr
_smtbx_masks_void_average_x
_smtbx_masks_void_average_y
_smtbx_masks_void_average_z
_smtbx_masks_void_volume
_smtbx_masks_void_count_electrons
_smtbx_masks_void_content
1 0.032 0.380 0.598 15.9 0.2 ?
2 -0.032 0.620 0.402 15.9 0.0 ?
3 0.468 0.880 0.902 15.9 0.0 ?
4 0.532 0.120 0.098 15.9 0.2 ?
